data_7213117
loop_
_publ_author_name
'Haberhauer, Gebhard'
'Gleiter, Rolf'
'Irngartinger, Hermann'
'Oeser, Thomas'
'Rominger, Frank'

_publ_section_title
;
 Cyclic diynes with tetramethyldisilyl groups in the bridges. Syntheses
 and properties
;
_journal_issue 10
_journal_name_full 'Journal of the Chemical Society, Perkin Transactions 2'
_journal_page_first 2093
_journal_paper_doi 10.1039/a904409d
_journal_year 1999
_chemical_formula_sum 'C14 H28 Si4'
_chemical_formula_weight 308.7
_chemical_name_systematic
; 
 1,1,2,2,6,6,7,7-Octamethyl-1,2,6,7-tetrasilacyclodeca-
 3,9-diyne (12) 
;
_space_group_IT_number 14
_symmetry_cell_setting monoclinic
_symmetry_space_group_name_Hall '-P 2ybc'
_symmetry_space_group_name_H-M 'P 1 21/c 1'
_atom_sites_solution_hydrogens geom
_atom_sites_solution_primary direct
_atom_sites_solution_secondary difmap
_audit_creation_method SHELXL-97
_cell_angle_alpha 90.00
_cell_angle_beta 97.34(2)
_cell_angle_gamma 90.00
_cell_formula_units_Z 4
_cell_length_a 11.139(2)
_cell_length_b 14.468(1)
_cell_length_c 12.472(2)
_cell_measurement_reflns_used 75
_cell_measurement_temperature 223(2)
_cell_measurement_theta_max 20.3
_cell_measurement_theta_min 10.0
_cell_volume 1993.5(5)
_computing_structure_refinement 'SHELXL-97 (Sheldrick, 1997)'
_computing_structure_solution 'SHELXS-97 (Sheldrick, 1990)'
_diffrn_ambient_temperature 223(2)
_diffrn_measured_fraction_theta_full 0.959
_diffrn_measured_fraction_theta_max 0.959
_diffrn_measurement_device_type 'NONIUS CAD4'
_diffrn_measurement_method \w2\q
_diffrn_radiation_monochromator graphite
_diffrn_radiation_source 'fine-focus sealed tube'
_diffrn_radiation_type MoK\a
_diffrn_radiation_wavelength 0.71073
_diffrn_reflns_av_R_equivalents 0.027
_diffrn_reflns_av_sigmaI/netI 0.019
_diffrn_reflns_limit_h_max 14
_diffrn_reflns_limit_h_min 0
_diffrn_reflns_limit_k_max 19
_diffrn_reflns_limit_k_min 0
_diffrn_reflns_limit_l_max 16
_diffrn_reflns_limit_l_min -16
_diffrn_reflns_number 5018
_diffrn_reflns_theta_full 28.0
_diffrn_reflns_theta_max 28.0
_diffrn_reflns_theta_min 2.2
_diffrn_standards_decay_% -7.9
_diffrn_standards_interval_count 100
_diffrn_standards_interval_time 60
_diffrn_standards_number 3
_exptl_absorpt_coefficient_mu 0.285
_exptl_absorpt_correction_T_max 0.99
_exptl_absorpt_correction_T_min 0.88
_exptl_absorpt_correction_type semiempirical
_exptl_crystal_colour colourless
_exptl_crystal_density_diffrn 1.03
_exptl_crystal_density_method 'not measured'
_exptl_crystal_description cube
_exptl_crystal_F_000 672
_exptl_crystal_size_max 0.45
_exptl_crystal_size_mid 0.40
_exptl_crystal_size_min 0.40
_refine_diff_density_max 0.325
_refine_diff_density_min -0.214
_refine_diff_density_rms 0.045
_refine_ls_extinction_method none
_refine_ls_goodness_of_fit_ref 1.07
_refine_ls_hydrogen_treatment mixed
_refine_ls_matrix_type full
_refine_ls_number_parameters 187
_refine_ls_number_reflns 4782
_refine_ls_number_restraints 0
_refine_ls_restrained_S_all 1.07
_refine_ls_R_factor_all 0.051
_refine_ls_R_factor_gt 0.032
_refine_ls_shift/su_max 0.001
_refine_ls_shift/su_mean 0.000
_refine_ls_structure_factor_coef Fsqd
_refine_ls_weighting_details 'w=1/[\s^2^(Fo^2^)+(0.0582P)^2^+0.1978P] where P=(Fo^2^+2Fc^2^)/3'
_refine_ls_weighting_scheme calc
_refine_ls_wR_factor_gt 0.086
_refine_ls_wR_factor_ref 0.099
_reflns_number_gt 3608
_reflns_number_total 4782
_reflns_threshold_expression >2sigma(I)
_cod_data_source_file 904409dsup1.cif
_cod_data_source_block 697GHP60B
_cod_depositor_comments
;
The following automatic conversions were performed:

'_refine_ls_weighting_scheme' value 'calc
w=1/[\s^2^(Fo^2^)+(0.0582P)^2^+0.1978P] where P=(Fo^2^+2Fc^2^)/3' was
changed to 'calc'. New tag '_refine_ls_weighting_details' was
created. The value of the new tag was set to
'w=1/[\s^2^(Fo^2^)+(0.0582P)^2^+0.1978P] where P=(Fo^2^+2Fc^2^)/3'.

Automatic conversion script
Id: cif_fix_values 3143 2015-03-26 13:38:13Z robertas 
;
_cod_original_sg_symbol_H-M 'P 2(1)/c'
_cod_database_code 7213117

loop_
_symmetry_equiv_pos_as_xyz
'x, y, z'
'-x, y+1/2, -z+1/2'
'-x, -y, -z'
'x, -y-1/2, z-1/2'

loop_
_atom_site_label
_atom_site_type_symbol
_atom_site_fract_x
_atom_site_fract_y
_atom_site_fract_z
_atom_site_U_iso_or_equiv
_atom_site_adp_type
_atom_site_occupancy
_atom_site_calc_flag
_atom_site_refinement_flags
Si1 Si 0.18685(4) 0.27090(3) 0.12137(3) 0.03993(11) Uani 1 d .
Si2 Si 0.20439(3) 0.11155(3) 0.09631(3) 0.03650(11) Uani 1 d .
Si6 Si 0.65738(3) 0.10966(2) 0.29480(3) 0.03243(10) Uani 1 d .
Si7 Si 0.64679(3) 0.27077(2) 0.31339(3) 0.03218(10) Uani 1 d .
C3 C 0.36615(13) 0.08642(10) 0.10940(11) 0.0394(3) Uani 1 d .
C4 C 0.47362(13) 0.07795(9) 0.12534(10) 0.0361(3) Uani 1 d .
C5 C 0.60418(13) 0.06935(11) 0.15206(12) 0.0379(3) Uani 1 d .
H5A H 0.6431(17) 0.1051(13) 0.1067(14) 0.060(5) Uiso 1 d .
H5B H 0.6293(16) 0.0078(13) 0.1453(14) 0.052(5) Uiso 1 d .
C8 C 0.50642(14) 0.31175(11) 0.37080(13) 0.0426(3) Uani 1 d .
H8A H 0.4967(16) 0.2767(13) 0.4306(15) 0.053(5) Uiso 1 d .
H8B H 0.5191(16) 0.3739(13) 0.3911(14) 0.057(5) Uiso 1 d .
C9 C 0.39678(13) 0.30561(9) 0.29394(11) 0.0384(3) Uani 1 d .
C10 C 0.30965(13) 0.29978(10) 0.22746(12) 0.0407(3) Uani 1 d .
C11 C 0.2045(2) 0.33587(14) -0.00475(14) 0.0692(5) Uani 1 d .
H11A H 0.2006 0.4017 0.0091 0.104 Uiso 1 calc R
H11B H 0.1399 0.3188 -0.0610 0.104 Uiso 1 calc R
H11C H 0.2820 0.3209 -0.0280 0.104 Uiso 1 calc R
C12 C 0.03767(16) 0.29942(14) 0.16752(18) 0.0644(5) Uani 1 d .
H12A H 0.0316 0.2688 0.2358 0.097 Uiso 1 calc R
H12B H -0.0274 0.2785 0.1139 0.097 Uiso 1 calc R
H12C H 0.0315 0.3657 0.1768 0.097 Uiso 1 calc R
C13 C 0.13177(14) 0.07603(12) -0.04059(12) 0.0480(4) Uani 1 d .
H13A H 0.1734 0.1053 -0.0953 0.072 Uiso 1 calc R
H13B H 0.0475 0.0949 -0.0500 0.072 Uiso 1 calc R
H13C H 0.1367 0.0094 -0.0476 0.072 Uiso 1 calc R
C14 C 0.13768(16) 0.04865(12) 0.20554(13) 0.0524(4) Uani 1 d .
H14A H 0.1471 -0.0174 0.1963 0.079 Uiso 1 calc R
H14B H 0.0523 0.0635 0.2016 0.079 Uiso 1 calc R
H14C H 0.1790 0.0672 0.2754 0.079 Uiso 1 calc R
C15 C 0.56659(18) 0.04905(12) 0.38843(13) 0.0563(4) Uani 1 d .
H15A H 0.5750 -0.0172 0.3803 0.084 Uiso 1 calc R
H15B H 0.4821 0.0661 0.3715 0.084 Uiso 1 calc R
H15C H 0.5953 0.0666 0.4623 0.084 Uiso 1 calc R
C16 C 0.82021(15) 0.07547(13) 0.32357(17) 0.0618(5) Uani 1 d .
H16A H 0.8490 0.0870 0.3991 0.093 Uiso 1 calc R
H16B H 0.8676 0.1114 0.2785 0.093 Uiso 1 calc R
H16C H 0.8285 0.0103 0.3080 0.093 Uiso 1 calc R
C17 C 0.77759(14) 0.30731(11) 0.41433(13) 0.0466(4) Uani 1 d .
H17A H 0.8529 0.2938 0.3861 0.070 Uiso 1 calc R
H17B H 0.7751 0.2739 0.4814 0.070 Uiso 1 calc R
H17C H 0.7724 0.3732 0.4276 0.070 Uiso 1 calc R
C18 C 0.65419(17) 0.33079(12) 0.18207(13) 0.0525(4) Uani 1 d .
H18A H 0.6516 0.3971 0.1929 0.079 Uiso 1 calc R
H18B H 0.5858 0.3121 0.1305 0.079 Uiso 1 calc R
H18C H 0.7289 0.3144 0.1545 0.079 Uiso 1 calc R

loop_
_atom_site_aniso_label
_atom_site_aniso_U_11
_atom_site_aniso_U_22
_atom_site_aniso_U_33
_atom_site_aniso_U_23
_atom_site_aniso_U_13
_atom_site_aniso_U_12
Si1 0.0358(2) 0.0380(2) 0.0442(2) -0.00722(16) -0.00186(16) 0.00260(15)
Si2 0.0324(2) 0.0377(2) 0.0387(2) -0.00669(15) 0.00176(15) -0.00012(14)
Si6 0.03118(19) 0.02960(18) 0.03657(19) 0.00064(14) 0.00461(14) -0.00027(13)
Si7 0.03264(19) 0.02974(19) 0.03339(18) -0.00038(13) 0.00123(14) -0.00094(13)
C3 0.0379(7) 0.0391(7) 0.0408(7) -0.0045(6) 0.0031(6) 0.0023(6)
C4 0.0410(7) 0.0331(6) 0.0343(6) -0.0051(5) 0.0049(5) -0.0002(5)
C5 0.0338(7) 0.0403(7) 0.0412(7) -0.0057(6) 0.0108(5) 0.0005(6)
C8 0.0405(8) 0.0458(8) 0.0405(7) -0.0120(6) 0.0008(6) 0.0052(6)
C9 0.0367(7) 0.0357(7) 0.0435(7) -0.0080(6) 0.0069(6) 0.0036(5)
C10 0.0378(7) 0.0379(7) 0.0460(7) -0.0072(6) 0.0037(6) 0.0013(6)
C11 0.0986(16) 0.0541(10) 0.0521(10) 0.0038(8) -0.0013(10) -0.0002(10)
C12 0.0373(8) 0.0661(11) 0.0881(14) -0.0258(10) 0.0019(8) 0.0054(8)
C13 0.0448(8) 0.0525(9) 0.0444(8) -0.0089(7) -0.0033(6) -0.0017(7)
C14 0.0539(9) 0.0549(9) 0.0507(9) -0.0052(7) 0.0159(7) -0.0027(8)
C15 0.0762(12) 0.0486(9) 0.0472(9) 0.0034(7) 0.0201(8) -0.0148(8)
C16 0.0410(9) 0.0540(10) 0.0863(13) -0.0073(9) -0.0076(8) 0.0131(7)
C17 0.0402(8) 0.0488(9) 0.0483(8) -0.0031(7) -0.0043(6) -0.0084(6)
C18 0.0667(11) 0.0475(8) 0.0433(8) 0.0097(7) 0.0074(7) -0.0018(8)

loop_
_atom_type_symbol
_atom_type_description
_atom_type_scat_dispersion_real
_atom_type_scat_dispersion_imag
_atom_type_scat_source
C C 0.0033 0.0016 'International Tables Vol C Tables 4.2.6.8 and 6.1.1.4'
H H 0.0000 0.0000 'International Tables Vol C Tables 4.2.6.8 and 6.1.1.4'
Si Si 0.0817 0.0704 'International Tables Vol C Tables 4.2.6.8 and 6.1.1.4'

loop_
_geom_angle_atom_site_label_1
_geom_angle_atom_site_label_2
_geom_angle_atom_site_label_3
_geom_angle
C10 Si1 C11 110.26(9)
C10 Si1 C12 109.81(8)
C11 Si1 C12 109.96(10)
C10 Si1 Si2 104.77(5)
C11 Si1 Si2 111.39(7)
C12 Si1 Si2 110.54(6)
C3 Si2 C13 109.56(7)
C3 Si2 C14 108.52(8)
C13 Si2 C14 111.51(8)
C3 Si2 Si1 106.43(5)
C13 Si2 Si1 111.10(6)
C14 Si2 Si1 109.56(6)
C15 Si6 C16 110.29(9)
C15 Si6 C5 108.36(7)
C16 Si6 C5 106.15(8)
C15 Si6 Si7 111.60(6)
C16 Si6 Si7 107.67(6)
C5 Si6 Si7 112.63(5)
C18 Si7 C17 109.91(8)
C18 Si7 C8 108.49(8)
C17 Si7 C8 105.41(7)
C18 Si7 Si6 111.55(6)
C17 Si7 Si6 107.56(5)
C8 Si7 Si6 113.71(6)
C4 C3 Si2 172.93(13)
C3 C4 C5 176.27(14)
C4 C5 Si6 111.85(10)
C4 C5 H5A 110.4(11)
Si6 C5 H5A 106.9(11)
C4 C5 H5B 111.1(11)
Si6 C5 H5B 108.4(10)
H5A C5 H5B 108.0(16)
C9 C8 Si7 113.28(10)
C9 C8 H8A 108.9(12)
Si7 C8 H8A 108.8(11)
C9 C8 H8B 108.7(11)
Si7 C8 H8B 107.3(11)
H8A C8 H8B 109.8(15)
C10 C9 C8 177.26(15)
C9 C10 Si1 169.99(13)
Si1 C11 H11A 109.5
Si1 C11 H11B 109.5
H11A C11 H11B 109.5
Si1 C11 H11C 109.5
H11A C11 H11C 109.5
H11B C11 H11C 109.5
Si1 C12 H12A 109.5
Si1 C12 H12B 109.5
H12A C12 H12B 109.5
Si1 C12 H12C 109.5
H12A C12 H12C 109.5
H12B C12 H12C 109.5
Si2 C13 H13A 109.5
Si2 C13 H13B 109.5
H13A C13 H13B 109.5
Si2 C13 H13C 109.5
H13A C13 H13C 109.5
H13B C13 H13C 109.5
Si2 C14 H14A 109.5
Si2 C14 H14B 109.5
H14A C14 H14B 109.5
Si2 C14 H14C 109.5
H14A C14 H14C 109.5
H14B C14 H14C 109.5
Si6 C15 H15A 109.5
Si6 C15 H15B 109.5
H15A C15 H15B 109.5
Si6 C15 H15C 109.5
H15A C15 H15C 109.5
H15B C15 H15C 109.5
Si6 C16 H16A 109.5
Si6 C16 H16B 109.5
H16A C16 H16B 109.5
Si6 C16 H16C 109.5
H16A C16 H16C 109.5
H16B C16 H16C 109.5
Si7 C17 H17A 109.5
Si7 C17 H17B 109.5
H17A C17 H17B 109.5
Si7 C17 H17C 109.5
H17A C17 H17C 109.5
H17B C17 H17C 109.5
Si7 C18 H18A 109.5
Si7 C18 H18B 109.5
H18A C18 H18B 109.5
Si7 C18 H18C 109.5
H18A C18 H18C 109.5
H18B C18 H18C 109.5

loop_
_geom_bond_atom_site_label_1
_geom_bond_atom_site_label_2
_geom_bond_distance
Si1 C10 1.8259(16)
Si1 C11 1.8642(19)
Si1 C12 1.8728(18)
Si1 Si2 2.3382(6)
Si2 C3 1.8249(15)
Si2 C13 1.8656(15)
Si2 C14 1.8694(17)
Si6 C15 1.8594(16)
Si6 C16 1.8700(16)
Si6 C5 1.8951(15)
Si6 Si7 2.3469(5)
Si7 C18 1.8650(15)
Si7 C17 1.8757(15)
Si7 C8 1.8960(16)
C3 C4 1.1944(19)
C4 C5 1.4552(19)
C5 H5A 0.916(18)
C5 H5B 0.940(19)
C8 C9 1.456(2)
C8 H8A 0.919(18)
C8 H8B 0.940(19)
C9 C10 1.196(2)
C11 H11A 0.9700
C11 H11B 0.9700
C11 H11C 0.9700
C12 H12A 0.9700
C12 H12B 0.9700
C12 H12C 0.9700
C13 H13A 0.9700
C13 H13B 0.9700
C13 H13C 0.9700
C14 H14A 0.9700
C14 H14B 0.9700
C14 H14C 0.9700
C15 H15A 0.9700
C15 H15B 0.9700
C15 H15C 0.9700
C16 H16A 0.9700
C16 H16B 0.9700
C16 H16C 0.9700
C17 H17A 0.9700
C17 H17B 0.9700
C17 H17C 0.9700
C18 H18A 0.9700
C18 H18B 0.9700
C18 H18C 0.9700

loop_
_geom_torsion_atom_site_label_1
_geom_torsion_atom_site_label_2
_geom_torsion_atom_site_label_3
_geom_torsion_atom_site_label_4
_geom_torsion
C10 Si1 Si2 C3 -37.98(7)
C11 Si1 Si2 C3 81.21(9)
C12 Si1 Si2 C3 -156.21(9)
C10 Si1 Si2 C13 -157.19(8)
C11 Si1 Si2 C13 -37.99(10)
C12 Si1 Si2 C13 84.59(10)
C10 Si1 Si2 C14 79.16(8)
C11 Si1 Si2 C14 -161.64(10)
C12 Si1 Si2 C14 -39.07(10)
C15 Si6 Si7 C18 -146.92(9)
C16 Si6 Si7 C18 91.91(10)
C5 Si6 Si7 C18 -24.77(8)
C15 Si6 Si7 C17 92.49(9)
C16 Si6 Si7 C17 -28.68(9)
C5 Si6 Si7 C17 -145.36(7)
C15 Si6 Si7 C8 -23.83(9)
C16 Si6 Si7 C8 -145.00(9)
C5 Si6 Si7 C8 98.32(7)
C13 Si2 C3 C4 149.7(11)
C14 Si2 C3 C4 -88.3(11)
Si1 Si2 C3 C4 29.5(11)
Si2 C3 C4 C5 38(3)
C3 C4 C5 Si6 -6(2)
C15 Si6 C5 C4 52.11(13)
C16 Si6 C5 C4 170.57(11)
Si7 Si6 C5 C4 -71.85(11)
C18 Si7 C8 C9 51.04(14)
C17 Si7 C8 C9 168.73(11)
Si6 Si7 C8 C9 -73.70(12)
Si7 C8 C9 C10 -10(3)
C8 C9 C10 Si1 56(4)
C11 Si1 C10 C9 -105.9(8)
C12 Si1 C10 C9 132.8(8)
Si2 Si1 C10 C9 14.0(8)
